data_9007631
loop_
_publ_author_name
'Ginderow, D.'
'Cesbron, F.'

_publ_section_title
;
 Structure cristalline de l'aubertite, AlCuCl(SO4)2*14H2O
 Note: anisotropic displacement parameters obtained from ICSD
;
_journal_name_full 'Acta Crystallographica, Section B'
_journal_page_first 2499
_journal_page_last 2502
_journal_paper_doi 10.1107/S0567740879009766
_journal_volume 35
_journal_year 1979
_chemical_formula_sum 'Al Cl Cu H28 O22 S2'
_chemical_name_mineral Aubertite
_space_group_IT_number 2
_symmetry_space_group_name_Hall '-P 1'
_symmetry_space_group_name_H-M 'P -1'
_cell_angle_alpha 91.85
_cell_angle_beta 94.70
_cell_angle_gamma 82.46
_cell_length_a 6.282
_cell_length_b 13.192
_cell_length_c 6.260
_cell_formula_units_Z 1
_cell_volume 512.443
_database_code_amcsd 0009692
_exptl_crystal_density_diffrn 1.848
_cod_original_formula_sum 'Cu Al S2 O22 Cl H28'
_cod_database_code 9007631

loop_
_space_group_symop_operation_xyz
x,y,z
-x,-y,-z

loop_
_atom_site_aniso_label
_atom_site_aniso_U_11
_atom_site_aniso_U_22
_atom_site_aniso_U_33
_atom_site_aniso_U_12
_atom_site_aniso_U_13
_atom_site_aniso_U_23
Cu 0.01855 0.02771 0.02385 -0.00206 0.00137 0.00578
Al 0.01152 0.01386 0.01104 0.00041 0.00098 0.00207
S 0.01386 0.01559 0.01301 0.00041 -0.00059 0.00207
O1 0.02343 0.01992 0.03449 -0.00535 -0.00314 0.00289
O2 0.01757 0.03984 0.02010 0.00082 0.00510 0.01363
O3 0.03261 0.03378 0.01537 0.01686 0.00530 0.00289
O4 0.02382 0.02338 0.03114 -0.00329 -0.01471 0.00289
O5 0.01836 0.01472 0.03016 -0.00164 0.00687 0.00578
O6 0.01523 0.02771 0.01419 0.00658 0.00235 0.00248
O7 0.02343 0.01732 0.01459 -0.00082 -0.00530 0.00124
O8 0.03124 0.05976 0.02562 -0.02180 -0.01020 0.02231
O9 0.01972 0.03724 0.04100 0.00535 0.01275 0.01818
O10 0.02304 0.03031 0.03765 -0.00206 0.00647 0.00744
O11 0.02851 0.02165 0.03154 0.00041 0.00078 0.00289
Cl 0.02128 0.04503 0.02444 -0.00329 0.00000 -0.00041

loop_
_atom_site_label
_atom_site_fract_x
_atom_site_fract_y
_atom_site_fract_z
_atom_site_U_iso_or_equiv
Cu 0.50000 0.50000 0.00000 0.02280
Al 0.50000 0.00000 0.50000 0.01267
S 0.98380 0.18950 0.06470 0.01393
O1 0.04950 0.29220 0.08830 0.02533
O2 0.94970 0.15270 0.27690 0.02533
O3 0.15860 0.12010 0.97400 0.02660
O4 0.78470 0.19260 0.92450 0.02660
O5 0.57650 0.12210 0.40430 0.02153
O6 0.23710 0.07100 0.57600 0.01900
O7 0.62410 0.02460 0.77830 0.01900
O8 0.58520 0.44190 0.28180 0.03926
O9 0.79290 0.45570 0.91830 0.03293
O10 0.40850 0.33580 0.88650 0.03040
O11 0.36430 0.30420 0.44790 0.02786
Cl 0.00000 0.50000 0.50000 0.03040
H5 0.71300 0.12800 0.36200 0.02533
H5* 0.49200 0.17500 0.40600 0.02533
H6 0.14500 0.09500 0.49000 0.02533
H6* 0.20400 0.09000 0.71500 0.02533
H7 0.67500 0.07900 0.79900 0.02533
H7* 0.30200 0.03000 0.14300 0.02533
H8 0.50400 0.38600 0.35700 0.02533
H8* 0.70100 0.45700 0.37000 0.02533
H9 0.15900 0.53100 0.19200 0.02533
H9* 0.91100 0.40700 0.99600 0.02533
H10 0.29900 0.31600 0.96500 0.02533
H10* 0.49200 0.28600 0.91900 0.02533
H11 0.36000 0.32000 0.60000 0.02533
H11* 0.25700 0.30600 0.39200 0.02533

loop_
_cod_related_entry_id
_cod_related_entry_database
_cod_related_entry_code
1 AMCSD 0009692
